data_4333008
loop_
_publ_author_name
'Dible, Benjamin R.'
'Sigman, Matthew S.'

_publ_section_title
;
 Steric Effects in the Aerobic Oxidation of \p-Allylnickel(II) Complexes
 withN-Heterocyclic Carbenes
;
_journal_issue 20
_journal_name_full 'Inorganic Chemistry'
_journal_page_first 8430
_journal_page_last 8441
_journal_paper_doi 10.1021/ic0612451
_journal_volume 45
_journal_year 2006
_chemical_formula_moiety 'C34 H32 Cl2 N4 Ni'
_chemical_formula_sum 'C34 H32 Cl2 N4 Ni'
_chemical_formula_weight 626.25
_chemical_name_systematic
; 
 ? 
;
_space_group_IT_number 2
_symmetry_cell_setting triclinic
_symmetry_space_group_name_Hall '-P 1'
_symmetry_space_group_name_H-M 'P -1'
_atom_sites_solution_hydrogens geom
_atom_sites_solution_primary direct
_atom_sites_solution_secondary difmap
_audit_creation_method SHELXL-97
_cell_angle_alpha 91.5563(12)
_cell_angle_beta 111.4776(16)
_cell_angle_gamma 102.8770(16)
_cell_formula_units_Z 2
_cell_length_a 10.0381(2)
_cell_length_b 12.4276(3)
_cell_length_c 13.2040(5)
_cell_measurement_reflns_used 4847
_cell_measurement_temperature 150(1)
_cell_measurement_theta_max 27.485
_cell_measurement_theta_min 1.018
_cell_volume 1483.49(8)
_computing_cell_refinement DENZO-SMN
_computing_data_collection 'Nonius COLLECT'
_computing_data_reduction DENZO-SMN
_computing_molecular_graphics 'WinGX, Ortep3'
_computing_structure_refinement 'SHELXL-97 (Sheldrick, 1997)'
_computing_structure_solution SIR97
_diffrn_ambient_temperature 150(1)
_diffrn_measured_fraction_theta_full 0.978
_diffrn_measured_fraction_theta_max 0.978
_diffrn_measurement_device_type 'Nonius KappaCCD Diffractometer'
_diffrn_measurement_method 'Phi plus Omega scan'
_diffrn_radiation_monochromator graphite
_diffrn_radiation_source 'fine-focus sealed tube'
_diffrn_radiation_type MoK\a
_diffrn_radiation_wavelength 0.71073
_diffrn_reflns_av_R_equivalents 0.0360
_diffrn_reflns_av_sigmaI/netI 0.0552
_diffrn_reflns_limit_h_max 13
_diffrn_reflns_limit_h_min -12
_diffrn_reflns_limit_k_max 16
_diffrn_reflns_limit_k_min -14
_diffrn_reflns_limit_l_max 17
_diffrn_reflns_limit_l_min -15
_diffrn_reflns_number 10438
_diffrn_reflns_theta_full 27.48
_diffrn_reflns_theta_max 27.48
_diffrn_reflns_theta_min 1.67
_exptl_absorpt_coefficient_mu 0.865
_exptl_absorpt_correction_T_max 0.8959
_exptl_absorpt_correction_T_min 0.7634
_exptl_absorpt_correction_type multi-scan
_exptl_absorpt_process_details 'DENZO-SMN (Otwinowski & Minor, 1997)'
_exptl_crystal_colour red-purple
_exptl_crystal_density_diffrn 1.402
_exptl_crystal_density_method 'not measured'
_exptl_crystal_description plate
_exptl_crystal_F_000 652
_exptl_crystal_size_max 0.33
_exptl_crystal_size_mid 0.18
_exptl_crystal_size_min 0.13
_refine_diff_density_max 0.509
_refine_diff_density_min -0.774
_refine_diff_density_rms 0.076
_refine_ls_extinction_coef 0.0072(9)
_refine_ls_extinction_expression Fc^*^=kFc[1+0.001xFc^2^\l^3^/sin(2\q)]^-1/4^
_refine_ls_extinction_method SHELXL
_refine_ls_goodness_of_fit_ref 1.027
_refine_ls_hydrogen_treatment constr
_refine_ls_matrix_type full
_refine_ls_number_parameters 375
_refine_ls_number_reflns 6647
_refine_ls_number_restraints 0
_refine_ls_restrained_S_all 1.027
_refine_ls_R_factor_all 0.0685
_refine_ls_R_factor_gt 0.0449
_refine_ls_shift/su_max 0.001
_refine_ls_shift/su_mean 0.000
_refine_ls_structure_factor_coef Fsqd
_refine_ls_weighting_details 'calc w=1/[\s^2^(Fo^2^)+(0.0392P)^2^+1.8321P] where P=(Fo^2^+2Fc^2^)/3'
_refine_ls_weighting_scheme calc
_refine_ls_wR_factor_gt 0.1028
_refine_ls_wR_factor_ref 0.1201
_reflns_number_gt 5025
_reflns_number_total 6647
_reflns_threshold_expression >2sigma(I)
_cod_data_source_file ic0612451sup3.cif
_cod_data_source_block mss021
_cod_depositor_comments
;
The following automatic conversions were performed:

'_exptl_absorpt_correction_type' value 'Multi-scan' changed to
'multi-scan' according to
/home/saulius/struct/CIF-dictionaries/cif_core.dic dictionary named
'cif_core.dic' version 2.4.2 from 2011-04-26.

Automatic conversion script
Id: cif_fix_values 1891 2012-01-12 08:04:46Z andrius 
;
_cod_original_cell_volume 1483.48(7)
_cod_original_sg_symbol_H-M P-1
_cod_database_code 4333008

loop_
_symmetry_equiv_pos_as_xyz
'x, y, z'
'-x, -y, -z'

loop_
_atom_site_label
_atom_site_type_symbol
_atom_site_fract_x
_atom_site_fract_y
_atom_site_fract_z
_atom_site_U_iso_or_equiv
_atom_site_adp_type
_atom_site_occupancy
_atom_site_symmetry_multiplicity
_atom_site_calc_flag
_atom_site_refinement_flags
Ni1 Ni 0.23874(3) 0.23167(3) 0.25127(3) 0.02119(12) Uani 1 1 d .
Cl1 Cl 0.37599(7) 0.38530(6) 0.22724(6) 0.02981(17) Uani 1 1 d .
Cl2 Cl 0.10616(7) 0.07884(6) 0.28037(6) 0.02935(17) Uani 1 1 d .
N1 N 0.3323(2) 0.12252(18) 0.09628(18) 0.0252(5) Uani 1 1 d .
N2 N 0.1369(2) 0.17652(19) 0.01130(18) 0.0261(5) Uani 1 1 d .
N3 N 0.3669(2) 0.32105(18) 0.48496(18) 0.0245(5) Uani 1 1 d .
N4 N 0.1514(2) 0.34936(18) 0.40610(18) 0.0237(5) Uani 1 1 d .
C1 C 0.5924(3) 0.1277(2) 0.1917(2) 0.0317(6) Uani 1 1 d .
H1 H 0.6180 0.1919 0.1588 0.038 Uiso 1 1 calc R
C2 C 0.7014(3) 0.0784(3) 0.2557(3) 0.0370(7) Uani 1 1 d .
H2 H 0.8015 0.1089 0.2655 0.044 Uiso 1 1 calc R
C3 C 0.6658(3) -0.0146(3) 0.3053(2) 0.0326(6) Uani 1 1 d .
C4 C 0.5184(3) -0.0559(3) 0.2921(2) 0.0324(6) Uani 1 1 d .
H4 H 0.4928 -0.1178 0.3279 0.039 Uiso 1 1 calc R
C5 C 0.4083(3) -0.0078(2) 0.2273(2) 0.0301(6) Uani 1 1 d .
H5 H 0.3082 -0.0368 0.2183 0.036 Uiso 1 1 calc R
C6 C 0.4471(3) 0.0827(2) 0.1764(2) 0.0266(6) Uani 1 1 d .
C7 C 0.7834(4) -0.0698(3) 0.3740(3) 0.0457(8) Uani 1 1 d .
H7A H 0.7873 -0.0668 0.4494 0.069 Uiso 1 1 calc R
H7B H 0.8796 -0.0307 0.3741 0.069 Uiso 1 1 calc R
H7C H 0.7591 -0.1475 0.3431 0.069 Uiso 1 1 calc R
C8 C 0.3055(3) 0.1071(2) -0.0150(2) 0.0315(6) Uani 1 1 d .
H8 H 0.3630 0.0781 -0.0470 0.038 Uiso 1 1 calc R
C9 C 0.1832(3) 0.1409(2) -0.0682(2) 0.0309(6) Uani 1 1 d .
H9 H 0.1371 0.1406 -0.1452 0.037 Uiso 1 1 calc R
C10 C 0.2298(3) 0.1676(2) 0.1144(2) 0.0234(5) Uani 1 1 d .
C11 C 0.0039(3) 0.2137(2) -0.0165(2) 0.0277(6) Uani 1 1 d .
C12 C -0.1024(3) 0.1654(2) 0.0233(2) 0.0306(6) Uani 1 1 d .
H12 H -0.0849 0.1117 0.0733 0.037 Uiso 1 1 calc R
C13 C -0.2348(3) 0.1969(3) -0.0110(3) 0.0349(7) Uani 1 1 d .
H13 H -0.3080 0.1633 0.0158 0.042 Uiso 1 1 calc R
C14 C -0.2641(3) 0.2757(2) -0.0832(2) 0.0336(7) Uani 1 1 d .
C15 C -0.1552(3) 0.3229(3) -0.1211(3) 0.0374(7) Uani 1 1 d .
H15 H -0.1720 0.3771 -0.1705 0.045 Uiso 1 1 calc R
C16 C -0.0219(3) 0.2925(3) -0.0881(3) 0.0368(7) Uani 1 1 d .
H16 H 0.0514 0.3259 -0.1149 0.044 Uiso 1 1 calc R
C17 C -0.4088(4) 0.3084(3) -0.1211(3) 0.0468(8) Uani 1 1 d .
H17A H -0.3928 0.3858 -0.1370 0.070 Uiso 1 1 calc R
H17B H -0.4488 0.3010 -0.0634 0.070 Uiso 1 1 calc R
H17C H -0.4790 0.2598 -0.1876 0.070 Uiso 1 1 calc R
C18 C 0.5049(3) 0.1847(2) 0.4735(2) 0.0283(6) Uani 1 1 d .
H18 H 0.4152 0.1328 0.4295 0.034 Uiso 1 1 calc R
C19 C 0.6387(3) 0.1554(2) 0.5039(2) 0.0309(6) Uani 1 1 d .
H19 H 0.6393 0.0822 0.4816 0.037 Uiso 1 1 calc R
C20 C 0.7721(3) 0.2306(2) 0.5663(2) 0.0285(6) Uani 1 1 d .
C21 C 0.7679(3) 0.3369(2) 0.5980(2) 0.0309(6) Uani 1 1 d .
H21 H 0.8577 0.3899 0.6397 0.037 Uiso 1 1 calc R
C22 C 0.6350(3) 0.3671(2) 0.5698(2) 0.0301(6) Uani 1 1 d .
H22 H 0.6340 0.4399 0.5927 0.036 Uiso 1 1 calc R
C23 C 0.5039(3) 0.2905(2) 0.5081(2) 0.0239(5) Uani 1 1 d .
C24 C 0.9157(3) 0.1963(3) 0.5995(3) 0.0382(7) Uani 1 1 d .
H24A H 0.9969 0.2579 0.6465 0.057 Uiso 1 1 calc R
H24B H 0.9335 0.1773 0.5339 0.057 Uiso 1 1 calc R
H24C H 0.9101 0.1315 0.6398 0.057 Uiso 1 1 calc R
C25 C 0.3380(3) 0.3763(2) 0.5652(2) 0.0293(6) Uani 1 1 d .
H25 H 0.4014 0.3975 0.6401 0.035 Uiso 1 1 calc R
C26 C 0.2032(3) 0.3934(2) 0.5156(2) 0.0291(6) Uani 1 1 d .
H26 H 0.1524 0.4289 0.5489 0.035 Uiso 1 1 calc R
C27 C 0.2525(3) 0.3034(2) 0.3857(2) 0.0219(5) Uani 1 1 d .
C28 C 0.0206(3) 0.3706(2) 0.3260(2) 0.0233(5) Uani 1 1 d .
C29 C -0.1004(3) 0.3682(2) 0.3541(2) 0.0297(6) Uani 1 1 d .
H29 H -0.1027 0.3409 0.4201 0.036 Uiso 1 1 calc R
C30 C -0.2179(3) 0.4058(2) 0.2850(2) 0.0318(6) Uani 1 1 d .
H30 H -0.3004 0.4042 0.3047 0.038 Uiso 1 1 calc R
C31 C -0.2178(3) 0.4459(2) 0.1879(2) 0.0323(6) Uani 1 1 d .
C32 C -0.0987(3) 0.4412(2) 0.1588(2) 0.0293(6) Uani 1 1 d .
H32 H -0.0991 0.4638 0.0905 0.035 Uiso 1 1 calc R
C33 C 0.0206(3) 0.4043(2) 0.2270(2) 0.0264(6) Uani 1 1 d .
H33 H 0.1009 0.4022 0.2059 0.032 Uiso 1 1 calc R
C34 C -0.3392(4) 0.4962(3) 0.1178(3) 0.0470(9) Uani 1 1 d .
H34A H -0.4354 0.4441 0.1017 0.071 Uiso 1 1 calc R
H34B H -0.3264 0.5113 0.0491 0.071 Uiso 1 1 calc R
H34C H -0.3347 0.5657 0.1571 0.071 Uiso 1 1 calc R

loop_
_atom_site_aniso_label
_atom_site_aniso_U_11
_atom_site_aniso_U_22
_atom_site_aniso_U_33
_atom_site_aniso_U_23
_atom_site_aniso_U_13
_atom_site_aniso_U_12
Ni1 0.02232(19) 0.02170(19) 0.01883(18) 0.00066(13) 0.00695(13) 0.00586(13)
Cl1 0.0297(3) 0.0256(4) 0.0341(4) 0.0008(3) 0.0149(3) 0.0026(3)
Cl2 0.0308(3) 0.0260(4) 0.0279(4) 0.0040(3) 0.0098(3) 0.0026(3)
N1 0.0292(12) 0.0250(12) 0.0218(12) -0.0004(9) 0.0102(9) 0.0072(9)
N2 0.0286(12) 0.0269(12) 0.0197(11) 0.0011(9) 0.0065(9) 0.0058(9)
N3 0.0274(11) 0.0257(12) 0.0220(11) 0.0019(9) 0.0094(9) 0.0102(9)
N4 0.0258(11) 0.0265(12) 0.0209(11) 0.0002(9) 0.0096(9) 0.0096(9)
C1 0.0310(15) 0.0275(15) 0.0366(17) 0.0040(12) 0.0136(12) 0.0060(12)
C2 0.0316(15) 0.0380(18) 0.0419(18) -0.0012(14) 0.0148(13) 0.0089(13)
C3 0.0321(15) 0.0361(17) 0.0298(16) -0.0006(12) 0.0098(12) 0.0134(12)
C4 0.0368(16) 0.0324(16) 0.0307(16) 0.0056(12) 0.0139(12) 0.0121(12)
C5 0.0311(14) 0.0317(16) 0.0275(15) 0.0000(12) 0.0120(12) 0.0071(12)
C6 0.0319(14) 0.0269(14) 0.0217(14) -0.0032(11) 0.0092(11) 0.0112(11)
C7 0.0378(17) 0.051(2) 0.051(2) 0.0082(17) 0.0127(15) 0.0248(15)
C8 0.0398(16) 0.0319(16) 0.0249(15) -0.0010(12) 0.0161(12) 0.0074(12)
C9 0.0396(16) 0.0333(16) 0.0195(14) 0.0012(11) 0.0111(12) 0.0089(12)
C10 0.0238(13) 0.0213(13) 0.0240(14) 0.0019(10) 0.0084(10) 0.0048(10)
C11 0.0319(14) 0.0286(15) 0.0195(13) 0.0019(11) 0.0063(11) 0.0077(11)
C12 0.0297(14) 0.0317(15) 0.0262(15) 0.0078(12) 0.0071(11) 0.0048(11)
C13 0.0317(15) 0.0352(17) 0.0345(17) 0.0043(13) 0.0121(12) 0.0030(12)
C14 0.0330(15) 0.0316(16) 0.0303(16) -0.0003(12) 0.0049(12) 0.0091(12)
C15 0.0466(18) 0.0351(17) 0.0325(17) 0.0123(13) 0.0127(14) 0.0169(14)
C16 0.0402(17) 0.0392(18) 0.0352(17) 0.0131(14) 0.0173(14) 0.0121(13)
C17 0.0391(18) 0.043(2) 0.055(2) 0.0035(16) 0.0103(16) 0.0169(15)
C18 0.0275(14) 0.0298(15) 0.0236(14) -0.0006(11) 0.0052(11) 0.0074(11)
C19 0.0368(15) 0.0276(15) 0.0281(15) 0.0004(12) 0.0109(12) 0.0107(12)
C20 0.0289(14) 0.0314(15) 0.0262(14) 0.0074(12) 0.0101(11) 0.0098(11)
C21 0.0285(14) 0.0294(15) 0.0285(15) 0.0022(12) 0.0049(11) 0.0055(11)
C22 0.0326(15) 0.0245(14) 0.0297(15) 0.0014(11) 0.0074(12) 0.0083(11)
C23 0.0255(13) 0.0257(14) 0.0198(13) 0.0035(10) 0.0063(10) 0.0090(10)
C24 0.0332(16) 0.0412(18) 0.0438(19) 0.0126(14) 0.0132(14) 0.0178(13)
C25 0.0370(15) 0.0322(15) 0.0212(14) 0.0008(11) 0.0115(12) 0.0133(12)
C26 0.0344(15) 0.0319(15) 0.0234(14) 0.0006(11) 0.0122(12) 0.0117(12)
C27 0.0240(12) 0.0204(13) 0.0220(13) 0.0032(10) 0.0087(10) 0.0069(10)
C28 0.0222(12) 0.0209(13) 0.0258(14) -0.0008(10) 0.0075(10) 0.0068(10)
C29 0.0319(14) 0.0308(15) 0.0285(15) 0.0023(12) 0.0137(12) 0.0086(11)
C30 0.0255(14) 0.0338(16) 0.0360(17) -0.0021(13) 0.0122(12) 0.0077(12)
C31 0.0295(14) 0.0333(16) 0.0315(16) -0.0027(12) 0.0074(12) 0.0108(12)
C32 0.0300(14) 0.0302(15) 0.0285(15) 0.0032(12) 0.0108(11) 0.0098(11)
C33 0.0262(13) 0.0255(14) 0.0282(15) -0.0003(11) 0.0104(11) 0.0083(11)
C34 0.0374(18) 0.065(2) 0.042(2) 0.0101(17) 0.0101(15) 0.0283(16)

loop_
_atom_type_symbol
_atom_type_description
_atom_type_scat_dispersion_real
_atom_type_scat_dispersion_imag
_atom_type_scat_source
C C 0.0033 0.0016 'International Tables Vol C Tables 4.2.6.8 and 6.1.1.4'
H H 0.0000 0.0000 'International Tables Vol C Tables 4.2.6.8 and 6.1.1.4'
N N 0.0061 0.0033 'International Tables Vol C Tables 4.2.6.8 and 6.1.1.4'
Cl Cl 0.1484 0.1585 'International Tables Vol C Tables 4.2.6.8 and 6.1.1.4'
Ni Ni 0.3393 1.1124 'International Tables Vol C Tables 4.2.6.8 and 6.1.1.4'

loop_
_geom_angle_atom_site_label_1
_geom_angle_atom_site_label_2
_geom_angle_atom_site_label_3
_geom_angle
C27 Ni1 C10 176.78(11)
C27 Ni1 Cl2 89.24(8)
C10 Ni1 Cl2 93.93(8)
C27 Ni1 Cl1 89.55(8)
C10 Ni1 Cl1 87.29(8)
Cl2 Ni1 Cl1 178.30(3)
C10 N1 C8 111.6(2)
C10 N1 C6 126.9(2)
C8 N1 C6 121.2(2)
C10 N2 C9 111.7(2)
C10 N2 C11 126.1(2)
C9 N2 C11 122.1(2)
C27 N3 C25 111.8(2)
C27 N3 C23 126.0(2)
C25 N3 C23 122.1(2)
C27 N4 C26 111.3(2)
C27 N4 C28 126.7(2)
C26 N4 C28 121.2(2)
C6 C1 C2 119.6(3)
C6 C1 H1 120.2
C2 C1 H1 120.2
C3 C2 C1 120.8(3)
C3 C2 H2 119.6
C1 C2 H2 119.6
C2 C3 C4 118.4(3)
C2 C3 C7 121.3(3)
C4 C3 C7 120.3(3)
C5 C4 C3 121.1(3)
C5 C4 H4 119.4
C3 C4 H4 119.4
C6 C5 C4 118.9(3)
C6 C5 H5 120.6
C4 C5 H5 120.6
C1 C6 C5 121.1(3)
C1 C6 N1 119.3(3)
C5 C6 N1 119.3(2)
C3 C7 H7A 109.5
C3 C7 H7B 109.5
H7A C7 H7B 109.5
C3 C7 H7C 109.5
H7A C7 H7C 109.5
H7B C7 H7C 109.5
C9 C8 N1 106.8(2)
C9 C8 H8 126.6
N1 C8 H8 126.6
C8 C9 N2 106.6(2)
C8 C9 H9 126.7
N2 C9 H9 126.7
N1 C10 N2 103.3(2)
N1 C10 Ni1 127.67(19)
N2 C10 Ni1 127.85(19)
C16 C11 C12 120.2(3)
C16 C11 N2 120.0(3)
C12 C11 N2 119.7(2)
C11 C12 C13 118.8(3)
C11 C12 H12 120.6
C13 C12 H12 120.6
C12 C13 C14 122.4(3)
C12 C13 H13 118.8
C14 C13 H13 118.8
C15 C14 C13 117.4(3)
C15 C14 C17 120.5(3)
C13 C14 C17 122.1(3)
C14 C15 C16 121.3(3)
C14 C15 H15 119.4
C16 C15 H15 119.4
C11 C16 C15 120.0(3)
C11 C16 H16 120.0
C15 C16 H16 120.0
C14 C17 H17A 109.5
C14 C17 H17B 109.5
H17A C17 H17B 109.5
C14 C17 H17C 109.5
H17A C17 H17C 109.5
H17B C17 H17C 109.5
C23 C18 C19 119.2(3)
C23 C18 H18 120.4
C19 C18 H18 120.4
C18 C19 C20 121.6(3)
C18 C19 H19 119.2
C20 C19 H19 119.2
C21 C20 C19 117.9(2)
C21 C20 C24 121.5(3)
C19 C20 C24 120.6(3)
C22 C21 C20 121.3(3)
C22 C21 H21 119.4
C20 C21 H21 119.4
C23 C22 C21 119.6(3)
C23 C22 H22 120.2
C21 C22 H22 120.2
C18 C23 C22 120.4(2)
C18 C23 N3 120.6(2)
C22 C23 N3 118.9(2)
C20 C24 H24A 109.5
C20 C24 H24B 109.5
H24A C24 H24B 109.5
C20 C24 H24C 109.5
H24A C24 H24C 109.5
H24B C24 H24C 109.5
C26 C25 N3 106.4(2)
C26 C25 H25 126.8
N3 C25 H25 126.8
C25 C26 N4 107.2(2)
C25 C26 H26 126.4
N4 C26 H26 126.4
N3 C27 N4 103.4(2)
N3 C27 Ni1 127.72(18)
N4 C27 Ni1 128.91(19)
C33 C28 C29 120.4(2)
C33 C28 N4 120.5(2)
C29 C28 N4 118.8(2)
C30 C29 C28 119.5(3)
C30 C29 H29 120.3
C28 C29 H29 120.3
C29 C30 C31 121.6(3)
C29 C30 H30 119.2
C31 C30 H30 119.2
C30 C31 C32 117.6(3)
C30 C31 C34 121.5(3)
C32 C31 C34 120.9(3)
C33 C32 C31 121.8(3)
C33 C32 H32 119.1
C31 C32 H32 119.1
C28 C33 C32 119.1(2)
C28 C33 H33 120.5
C32 C33 H33 120.5
C31 C34 H34A 109.5
C31 C34 H34B 109.5
H34A C34 H34B 109.5
C31 C34 H34C 109.5
H34A C34 H34C 109.5
H34B C34 H34C 109.5

loop_
_geom_bond_atom_site_label_1
_geom_bond_atom_site_label_2
_geom_bond_distance
Ni1 C27 1.909(3)
Ni1 C10 1.918(3)
Ni1 Cl2 2.1940(7)
Ni1 Cl1 2.1965(7)
N1 C10 1.363(3)
N1 C8 1.393(3)
N1 C6 1.443(3)
N2 C10 1.364(3)
N2 C9 1.393(3)
N2 C11 1.434(3)
N3 C27 1.362(3)
N3 C25 1.397(3)
N3 C23 1.436(3)
N4 C27 1.370(3)
N4 C26 1.394(3)
N4 C28 1.437(3)
C1 C6 1.377(4)
C1 C2 1.392(4)
C1 H1 0.9500
C2 C3 1.386(4)
C2 H2 0.9500
C3 C4 1.396(4)
C3 C7 1.516(4)
C4 C5 1.393(4)
C4 H4 0.9500
C5 C6 1.380(4)
C5 H5 0.9500
C7 H7A 0.9800
C7 H7B 0.9800
C7 H7C 0.9800
C8 C9 1.338(4)
C8 H8 0.9500
C9 H9 0.9500
C11 C16 1.379(4)
C11 C12 1.385(4)
C12 C13 1.387(4)
C12 H12 0.9500
C13 C14 1.389(4)
C13 H13 0.9500
C14 C15 1.386(4)
C14 C17 1.505(4)
C15 C16 1.390(4)
C15 H15 0.9500
C16 H16 0.9500
C17 H17A 0.9800
C17 H17B 0.9800
C17 H17C 0.9800
C18 C23 1.383(4)
C18 C19 1.389(4)
C18 H18 0.9500
C19 C20 1.391(4)
C19 H19 0.9500
C20 C21 1.389(4)
C20 C24 1.508(4)
C21 C22 1.388(4)
C21 H21 0.9500
C22 C23 1.384(4)
C22 H22 0.9500
C24 H24A 0.9800
C24 H24B 0.9800
C24 H24C 0.9800
C25 C26 1.338(4)
C25 H25 0.9500
C26 H26 0.9500
C28 C33 1.383(4)
C28 C29 1.389(4)
C29 C30 1.387(4)
C29 H29 0.9500
C30 C31 1.389(4)
C30 H30 0.9500
C31 C32 1.396(4)
C31 C34 1.509(4)
C32 C33 1.390(4)
C32 H32 0.9500
C33 H33 0.9500
C34 H34A 0.9800
C34 H34B 0.9800
C34 H34C 0.9800

loop_
_geom_torsion_atom_site_label_1
_geom_torsion_atom_site_label_2
_geom_torsion_atom_site_label_3
_geom_torsion_atom_site_label_4
_geom_torsion
C6 C1 C2 C3 -0.8(4)
C1 C2 C3 C4 -1.8(4)
C1 C2 C3 C7 179.2(3)
C2 C3 C4 C5 2.4(4)
C7 C3 C4 C5 -178.6(3)
C3 C4 C5 C6 -0.5(4)
C2 C1 C6 C5 2.8(4)
C2 C1 C6 N1 -170.0(2)
C4 C5 C6 C1 -2.1(4)
C4 C5 C6 N1 170.6(2)
C10 N1 C6 C1 -122.3(3)
C8 N1 C6 C1 64.7(3)
C10 N1 C6 C5 64.7(4)
C8 N1 C6 C5 -108.2(3)
C10 N1 C8 C9 -1.1(3)
C6 N1 C8 C9 172.9(3)
N1 C8 C9 N2 0.0(3)
C10 N2 C9 C8 1.1(3)
C11 N2 C9 C8 -176.9(2)
C8 N1 C10 N2 1.7(3)
C6 N1 C10 N2 -171.9(2)
C8 N1 C10 Ni1 -166.5(2)
C6 N1 C10 Ni1 20.0(4)
C9 N2 C10 N1 -1.7(3)
C11 N2 C10 N1 176.3(2)
C9 N2 C10 Ni1 166.4(2)
C11 N2 C10 Ni1 -15.6(4)
C27 Ni1 C10 N1 92.5(18)
Cl2 Ni1 C10 N1 -96.6(2)
Cl1 Ni1 C10 N1 82.2(2)
C27 Ni1 C10 N2 -72.9(19)
Cl2 Ni1 C10 N2 98.1(2)
Cl1 Ni1 C10 N2 -83.1(2)
C10 N2 C11 C16 132.0(3)
C9 N2 C11 C16 -50.3(4)
C10 N2 C11 C12 -52.0(4)
C9 N2 C11 C12 125.7(3)
C16 C11 C12 C13 0.7(4)
N2 C11 C12 C13 -175.3(2)
C11 C12 C13 C14 -0.5(5)
C12 C13 C14 C15 0.2(5)
C12 C13 C14 C17 179.3(3)
C13 C14 C15 C16 0.0(5)
C17 C14 C15 C16 -179.0(3)
C12 C11 C16 C15 -0.5(5)
N2 C11 C16 C15 175.5(3)
C14 C15 C16 C11 0.1(5)
C23 C18 C19 C20 -1.4(4)
C18 C19 C20 C21 0.1(4)
C18 C19 C20 C24 179.2(3)
C19 C20 C21 C22 0.9(4)
C24 C20 C21 C22 -178.2(3)
C20 C21 C22 C23 -0.6(4)
C19 C18 C23 C22 1.7(4)
C19 C18 C23 N3 -175.5(3)
C21 C22 C23 C18 -0.7(4)
C21 C22 C23 N3 176.5(3)
C27 N3 C23 C18 -48.5(4)
C25 N3 C23 C18 132.9(3)
C27 N3 C23 C22 134.2(3)
C25 N3 C23 C22 -44.4(4)
C27 N3 C25 C26 0.1(3)
C23 N3 C25 C26 178.9(2)
N3 C25 C26 N4 -0.3(3)
C27 N4 C26 C25 0.4(3)
C28 N4 C26 C25 -169.3(2)
C25 N3 C27 N4 0.1(3)
C23 N3 C27 N4 -178.6(2)
C25 N3 C27 Ni1 -179.9(2)
C23 N3 C27 Ni1 1.4(4)
C26 N4 C27 N3 -0.3(3)
C28 N4 C27 N3 168.6(2)
C26 N4 C27 Ni1 179.7(2)
C28 N4 C27 Ni1 -11.3(4)
C10 Ni1 C27 N3 -90.0(18)
Cl2 Ni1 C27 N3 99.1(2)
Cl1 Ni1 C27 N3 -79.8(2)
C10 Ni1 C27 N4 90.0(18)
Cl2 Ni1 C27 N4 -81.0(2)
Cl1 Ni1 C27 N4 100.2(2)
C27 N4 C28 C33 -35.9(4)
C26 N4 C28 C33 132.1(3)
C27 N4 C28 C29 150.8(3)
C26 N4 C28 C29 -41.3(4)
C33 C28 C29 C30 -3.7(4)
N4 C28 C29 C30 169.6(2)
C28 C29 C30 C31 0.2(4)
C29 C30 C31 C32 3.5(4)
C29 C30 C31 C34 -174.5(3)
C30 C31 C32 C33 -3.9(4)
C34 C31 C32 C33 174.2(3)
C29 C28 C33 C32 3.4(4)
N4 C28 C33 C32 -169.8(2)
C31 C32 C33 C28 0.4(4)
